data_1001801
loop_
_publ_author_name
'Daturi, M'
'Busca, G'
'Borel, M M'
'Leclaire, A'
'Piaggio, P'

_publ_section_title
;
Vibrational and XRD study of the system Cd W O4 - Cd Mo O4
;
_journal_coden_ASTM JPCHAX
_journal_name_full 'Journal of Physical Chemistry'
_journal_page_first 4358
_journal_page_last 4369
_journal_paper_doi 10.1021/jp963008x
_journal_volume 101
_journal_year 1997
_chemical_formula_structural 'Cd ((Mo0.25 W0.75) O4)'
_chemical_formula_sum 'Cd Mo0.25 O4 W0.75'
_chemical_name_systematic
;
Cadmium molybdenum tungsten oxide (1/0.25/0.75/4)
;
_space_group_IT_number 13
_symmetry_cell_setting monoclinic
_symmetry_Int_Tables_number 13
_symmetry_space_group_name_Hall '-P 2b'
_symmetry_space_group_name_H-M 'P 1 1 2/b'
_cell_angle_alpha 90
_cell_angle_beta 90
_cell_angle_gamma 91.48(2)
_cell_formula_units_Z 2
_cell_length_a 5.031(1)
_cell_length_b 5.074(1)
_cell_length_c 5.858(1)
_cell_volume 149.5
_refine_ls_R_factor_all 0.067
_cod_original_formula_sum 'Cd Mo.25 O4 W.75'
_cod_database_code 1001801

loop_
_symmetry_equiv_pos_as_xyz
x,y,z
-x,1/2-y,z
-x,-y,-z
x,1/2+y,-z

loop_
_atom_site_label
_atom_site_type_symbol
_atom_site_symmetry_multiplicity
_atom_site_Wyckoff_symbol
_atom_site_fract_x
_atom_site_fract_y
_atom_site_fract_z
_atom_site_occupancy
_atom_site_attached_hydrogens
_atom_site_calc_flag
W1 W6+ 2 e 0. 0.25 0.1760(7) 0.75 0 d
Mo1 Mo6+ 2 e 0. 0.25 0.1760(7) 0.25 0 d
Cd1 Cd2+ 2 f 0.5 0.75 0.2991(9) 1. 0 d
O1 O2- 4 g 0.181(4) 0.443(7) 0.919(4) 1. 0 d
O2 O2- 4 g 0.240(4) 0.416(8) 0.381(4) 1. 0 d

loop_
_atom_type_symbol
_atom_type_oxidation_number
W6+ 6.000
Mo6+ 6.000
Cd2+ 2.000
O2- -2.000
